data_7036662
loop_
_publ_author_name
'Giffin, Kaitie A.'
'Korobkov, Ilia'
'Baker, R. Tom'

_publ_section_title
;
 Br\/onsted acid-promoted C-F bond activation in [P,S]-ligated neutral and
 anionic perfluoronickelacyclopentanes.
;
_journal_issue 45
_journal_name_full 'Dalton transactions (Cambridge, England : 2003)'
_journal_page_first 19587
_journal_page_last 19596
_journal_paper_doi 10.1039/c5dt02912k
_journal_volume 44
_journal_year 2015
_chemical_formula_sum 'C36 H29 F7 Ni P2 S'
_chemical_formula_weight 747.30
_chemical_name_systematic '[1,2,4-(S),(Ph2P),Me(C6H3)]Ni[CF(PPh2Me)(CF2)3]'
_space_group_crystal_system monoclinic
_space_group_IT_number 14
_space_group_name_Hall '-P 2ybc'
_space_group_name_H-M_alt 'P 1 21/c 1'
_symmetry_space_group_name_Hall '-P 2ybc'
_symmetry_space_group_name_H-M 'P 1 21/c 1'
_atom_sites_solution_hydrogens geom
_audit_creation_method SHELXL-2013
_audit_update_record
;
2015-07-22 deposited with the CCDC.
2015-09-15 downloaded from the CCDC.
;
_cell_angle_alpha 90
_cell_angle_beta 91.2641(19)
_cell_angle_gamma 90
_cell_formula_units_Z 4
_cell_length_a 9.3745(6)
_cell_length_b 19.0781(11)
_cell_length_c 18.2485(10)
_cell_measurement_reflns_used 5980
_cell_measurement_temperature 200(2)
_cell_measurement_theta_max 28.08
_cell_measurement_theta_min 2.41
_cell_volume 3262.9(3)
_computing_cell_refinement 'APEX II, Bruker (2009)'
_computing_data_collection 'APEX II, Bruker (2009)'
_computing_data_reduction 'XPREP, Bruker (2009)'
_computing_molecular_graphics 'SHELXTL, Bruker (2004)'
_computing_publication_material 'SHELXTL, Bruker (2004)'
_computing_structure_refinement 'SHELXL-2013 (Sheldrick, 2013)'
_computing_structure_solution 'SHELXS-03 (Sheldrick, 2003)'
_diffrn_ambient_temperature 200(2)
_diffrn_measured_fraction_theta_full 0.958
_diffrn_measured_fraction_theta_max 0.945
_diffrn_measurement_device_type 'Bruker APEX-II CCD'
_diffrn_measurement_method '\f and \w scans'
_diffrn_radiation_type MoK\a
_diffrn_radiation_wavelength 0.71073
_diffrn_reflns_av_R_equivalents 0.0648
_diffrn_reflns_av_unetI/netI 0.0779
_diffrn_reflns_laue_measured_fraction_full 0.958
_diffrn_reflns_laue_measured_fraction_max 0.945
_diffrn_reflns_limit_h_max 7
_diffrn_reflns_limit_h_min -12
_diffrn_reflns_limit_k_max 25
_diffrn_reflns_limit_k_min -24
_diffrn_reflns_limit_l_max 22
_diffrn_reflns_limit_l_min -24
_diffrn_reflns_number 26985
_diffrn_reflns_point_group_measured_fraction_full 0.958
_diffrn_reflns_point_group_measured_fraction_max 0.945
_diffrn_reflns_theta_full 25.242
_diffrn_reflns_theta_max 28.323
_diffrn_reflns_theta_min 1.544
_exptl_absorpt_coefficient_mu 0.823
_exptl_absorpt_correction_T_max 0.7457
_exptl_absorpt_correction_T_min 0.6022
_exptl_absorpt_correction_type multi-scan
_exptl_absorpt_process_details 'SADABS, Bruker (2003)'
_exptl_crystal_colour yellow
_exptl_crystal_density_diffrn 1.521
_exptl_crystal_density_meas ?
_exptl_crystal_description block
_exptl_crystal_F_000 1528
_exptl_crystal_size_max 0.130
_exptl_crystal_size_mid 0.080
_exptl_crystal_size_min 0.080
_refine_diff_density_max 0.755
_refine_diff_density_min -0.351
_refine_diff_density_rms 0.080
_refine_ls_extinction_method none
_refine_ls_goodness_of_fit_ref 1.006
_refine_ls_hydrogen_treatment constr
_refine_ls_matrix_type full
_refine_ls_number_parameters 424
_refine_ls_number_reflns 7702
_refine_ls_number_restraints 0
_refine_ls_restrained_S_all 1.006
_refine_ls_R_factor_all 0.1124
_refine_ls_R_factor_gt 0.0518
_refine_ls_shift/su_max 0.000
_refine_ls_shift/su_mean 0.000
_refine_ls_structure_factor_coef Fsqd
_refine_ls_weighting_details 'w=1/[\s^2^(Fo^2^)+(0.0588P)^2^] where P=(Fo^2^+2Fc^2^)/3'
_refine_ls_weighting_scheme calc
_refine_ls_wR_factor_gt 0.1040
_refine_ls_wR_factor_ref 0.1262
_reflns_Friedel_coverage 0.000
_reflns_number_gt 4514
_reflns_number_total 7702
_reflns_threshold_expression 'I > 2\s(I)'
_cod_data_source_file c5dt02912k2.cif
_cod_data_source_block tb166
_cod_depositor_comments
;
The following automatic conversions were performed:

'_exptl_crystal_density_meas' value 'n/a' was changed to '?' - the
value is perceived as not measured.

Automatic conversion script
Id: cif_fix_values 3271 2015-04-21 07:52:19Z andrius 

 Adding full bibliography for 7036657--7036663.cif.
;
_cod_database_code 7036662
_shelx_space_group_comment
; 
The symmetry employed for this shelxl refinement is uniquely defined 
by the following loop, which should always be used as a source of 
symmetry information in preference to the above space-group names. 
They are only intended as comments. 
;
_shelx_estimated_absorpt_t_min 0.901
_shelx_estimated_absorpt_t_max 0.937
_shelxl_version_number 2013-4

loop_
_space_group_symop_operation_xyz
'x, y, z'
'-x, y+1/2, -z+1/2'
'-x, -y, -z'
'x, -y-1/2, z-1/2'

loop_
_atom_site_label
_atom_site_type_symbol
_atom_site_fract_x
_atom_site_fract_y
_atom_site_fract_z
_atom_site_U_iso_or_equiv
_atom_site_adp_type
_atom_site_occupancy
_atom_site_site_symmetry_order
_atom_site_calc_flag
_atom_site_refinement_flags_posn
_atom_site_refinement_flags_adp
Ni1 Ni 0.25819(5) 0.34001(2) 0.59772(2) 0.02669(13) Uani 1 1 d . .
S1 S 0.47356(11) 0.34356(4) 0.55336(5) 0.0371(2) Uani 1 1 d . .
P1 P 0.26537(10) 0.22710(4) 0.58916(5) 0.0277(2) Uani 1 1 d . .
P2 P 0.38288(11) 0.49436(4) 0.65552(5) 0.0300(2) Uani 1 1 d . .
F1 F 0.2521(2) 0.47323(10) 0.53108(10) 0.0366(5) Uani 1 1 d . .
F2 F 0.0435(2) 0.52574(10) 0.60378(12) 0.0460(6) Uani 1 1 d . .
F3 F 0.1023(2) 0.47015(10) 0.70493(11) 0.0397(6) Uani 1 1 d . .
F4 F -0.0361(3) 0.40540(12) 0.53844(12) 0.0517(6) Uani 1 1 d . .
F5 F -0.1362(2) 0.41523(12) 0.64516(14) 0.0565(7) Uani 1 1 d . .
F6 F -0.0240(2) 0.28273(10) 0.60534(12) 0.0430(6) Uani 1 1 d . .
F7 F 0.0560(2) 0.32880(10) 0.70770(11) 0.0422(6) Uani 1 1 d . .
C1 C 0.5367(4) 0.25684(17) 0.55147(17) 0.0287(8) Uani 1 1 d . .
C2 C 0.6781(4) 0.24152(18) 0.53484(18) 0.0321(9) Uani 1 1 d . .
H2A H 0.7428 0.2785 0.5250 0.038 Uiso 1 1 calc R U
C3 C 0.7244(4) 0.17280(18) 0.53260(18) 0.0347(9) Uani 1 1 d . .
H3A H 0.8204 0.1635 0.5202 0.042 Uiso 1 1 calc R U
C4 C 0.6350(4) 0.11686(18) 0.54780(19) 0.0355(9) Uani 1 1 d . .
C5 C 0.4951(4) 0.13187(17) 0.56585(18) 0.0336(9) Uani 1 1 d . .
H5A H 0.4319 0.0946 0.5769 0.040 Uiso 1 1 calc R U
C6 C 0.4462(4) 0.20101(17) 0.56795(18) 0.0282(8) Uani 1 1 d . .
C7 C 0.6898(5) 0.0422(2) 0.5459(2) 0.0541(12) Uani 1 1 d . .
H7A H 0.7905 0.0423 0.5325 0.081 Uiso 1 1 calc R U
H7B H 0.6342 0.0153 0.5095 0.081 Uiso 1 1 calc R U
H7C H 0.6802 0.0208 0.5943 0.081 Uiso 1 1 calc R U
C8 C 0.2290(4) 0.18158(16) 0.67472(19) 0.0299(9) Uani 1 1 d . .
C9 C 0.3303(4) 0.18969(17) 0.7306(2) 0.0352(9) Uani 1 1 d . .
H9A H 0.4165 0.2141 0.7215 0.042 Uiso 1 1 calc R U
C10 C 0.3069(5) 0.16257(19) 0.7996(2) 0.0417(10) Uani 1 1 d . .
H10A H 0.3764 0.1686 0.8378 0.050 Uiso 1 1 calc R U
C11 C 0.1815(5) 0.12662(19) 0.8130(2) 0.0430(11) Uani 1 1 d . .
H11A H 0.1660 0.1071 0.8601 0.052 Uiso 1 1 calc R U
C12 C 0.0804(5) 0.11932(19) 0.7586(2) 0.0454(11) Uani 1 1 d . .
H12A H -0.0057 0.0951 0.7683 0.055 Uiso 1 1 calc R U
C13 C 0.1018(4) 0.14705(19) 0.6886(2) 0.0416(10) Uani 1 1 d . .
H13A H 0.0304 0.1423 0.6511 0.050 Uiso 1 1 calc R U
C14 C 0.1592(4) 0.18896(18) 0.5136(2) 0.0314(8) Uani 1 1 d . .
C15 C 0.1264(4) 0.11787(18) 0.5077(2) 0.0391(10) Uani 1 1 d . .
H15A H 0.1501 0.0870 0.5470 0.047 Uiso 1 1 calc R U
C16 C 0.0592(5) 0.0919(2) 0.4450(2) 0.0458(11) Uani 1 1 d . .
H16A H 0.0356 0.0436 0.4418 0.055 Uiso 1 1 calc R U
C17 C 0.0263(5) 0.1363(2) 0.3869(2) 0.0507(12) Uani 1 1 d . .
H17A H -0.0192 0.1185 0.3438 0.061 Uiso 1 1 calc R U
C18 C 0.0600(5) 0.2065(2) 0.3920(2) 0.0518(12) Uani 1 1 d . .
H18A H 0.0397 0.2368 0.3518 0.062 Uiso 1 1 calc R U
C19 C 0.1233(5) 0.2330(2) 0.4553(2) 0.0426(10) Uani 1 1 d . .
H19A H 0.1423 0.2818 0.4591 0.051 Uiso 1 1 calc R U
C20 C 0.2445(4) 0.44530(16) 0.60315(16) 0.0258(8) Uani 1 1 d . .
C21 C 0.0949(4) 0.46395(17) 0.62975(19) 0.0341(9) Uani 1 1 d . .
C22 C -0.0093(4) 0.40465(19) 0.6117(2) 0.0368(9) Uani 1 1 d . .
C23 C 0.0655(4) 0.33621(17) 0.63206(19) 0.0295(8) Uani 1 1 d . .
C24 C 0.4464(4) 0.44804(18) 0.73588(19) 0.0341(9) Uani 1 1 d . .
C25 C 0.3708(5) 0.39344(19) 0.7665(2) 0.0471(11) Uani 1 1 d . .
H25A H 0.2821 0.3792 0.7452 0.057 Uiso 1 1 calc R U
C26 C 0.4251(6) 0.3593(2) 0.8287(2) 0.0601(14) Uani 1 1 d . .
H26A H 0.3726 0.3226 0.8508 0.072 Uiso 1 1 calc R U
C27 C 0.5554(6) 0.3793(3) 0.8579(3) 0.0650(15) Uani 1 1 d . .
H27A H 0.5937 0.3552 0.8994 0.078 Uiso 1 1 calc R U
C28 C 0.6306(6) 0.4330(3) 0.8284(3) 0.0700(15) Uani 1 1 d . .
H28A H 0.7203 0.4464 0.8491 0.084 Uiso 1 1 calc R U
C29 C 0.5745(5) 0.4681(2) 0.7676(3) 0.0581(12) Uani 1 1 d . .
H29A H 0.6252 0.5064 0.7476 0.070 Uiso 1 1 calc R U
C30 C 0.3271(4) 0.58145(17) 0.68196(18) 0.0328(9) Uani 1 1 d . .
C31 C 0.3186(4) 0.60177(18) 0.75474(19) 0.0369(9) Uani 1 1 d . .
H31A H 0.3380 0.5687 0.7926 0.044 Uiso 1 1 calc R U
C32 C 0.2820(5) 0.66986(19) 0.7727(2) 0.0417(10) Uani 1 1 d . .
H32A H 0.2768 0.6833 0.8227 0.050 Uiso 1 1 calc R U
C33 C 0.2530(5) 0.71801(19) 0.7183(2) 0.0459(11) Uani 1 1 d . .
H33A H 0.2275 0.7646 0.7308 0.055 Uiso 1 1 calc R U
C34 C 0.2611(6) 0.6986(2) 0.6457(2) 0.0558(14) Uani 1 1 d . .
H34A H 0.2414 0.7321 0.6083 0.067 Uiso 1 1 calc R U
C35 C 0.2979(5) 0.63066(19) 0.6271(2) 0.0503(12) Uani 1 1 d . .
H35A H 0.3032 0.6176 0.5770 0.060 Uiso 1 1 calc R U
C36 C 0.5319(4) 0.50950(18) 0.5977(2) 0.0400(10) Uani 1 1 d . .
H36A H 0.6060 0.5353 0.6251 0.060 Uiso 1 1 calc R U
H36B H 0.5007 0.5370 0.5548 0.060 Uiso 1 1 calc R U
H36C H 0.5704 0.4645 0.5815 0.060 Uiso 1 1 calc R U

loop_
_atom_site_aniso_label
_atom_site_aniso_U_11
_atom_site_aniso_U_22
_atom_site_aniso_U_33
_atom_site_aniso_U_23
_atom_site_aniso_U_13
_atom_site_aniso_U_12
Ni1 0.0262(3) 0.0254(2) 0.0287(2) 0.00059(17) 0.00627(19) 0.00171(19)
S1 0.0327(6) 0.0257(4) 0.0536(6) 0.0020(4) 0.0164(5) 0.0009(4)
P1 0.0244(5) 0.0257(4) 0.0332(5) 0.0013(3) 0.0064(4) 0.0003(4)
P2 0.0363(6) 0.0281(4) 0.0259(4) -0.0001(3) 0.0057(4) 0.0014(4)
F1 0.0488(15) 0.0375(11) 0.0237(10) 0.0058(8) 0.0039(10) 0.0058(10)
F2 0.0473(16) 0.0355(12) 0.0555(14) 0.0059(10) 0.0044(12) 0.0182(10)
F3 0.0468(15) 0.0382(11) 0.0346(11) -0.0045(9) 0.0137(11) 0.0042(10)
F4 0.0518(17) 0.0557(14) 0.0470(14) 0.0024(11) -0.0126(12) 0.0070(12)
F5 0.0294(15) 0.0545(14) 0.0863(19) -0.0043(13) 0.0147(14) 0.0098(11)
F6 0.0282(13) 0.0403(12) 0.0606(14) -0.0078(10) 0.0061(11) -0.0044(10)
F7 0.0428(15) 0.0469(12) 0.0376(12) 0.0044(9) 0.0146(11) 0.0019(10)
C1 0.029(2) 0.0315(17) 0.0254(17) -0.0004(13) 0.0058(16) 0.0013(15)
C2 0.032(2) 0.0342(18) 0.0300(18) 0.0023(14) 0.0074(17) -0.0002(15)
C3 0.027(2) 0.048(2) 0.0296(18) -0.0024(15) 0.0062(17) 0.0075(16)
C4 0.040(3) 0.0353(19) 0.0313(19) -0.0044(15) 0.0027(18) 0.0111(17)
C5 0.040(3) 0.0266(17) 0.0345(19) -0.0008(14) 0.0035(18) -0.0022(16)
C6 0.023(2) 0.0338(18) 0.0281(17) -0.0014(13) 0.0048(16) 0.0059(14)
C7 0.055(3) 0.041(2) 0.066(3) -0.002(2) 0.012(3) 0.015(2)
C8 0.029(2) 0.0246(16) 0.0362(19) 0.0027(13) 0.0082(18) 0.0034(14)
C9 0.033(3) 0.0309(18) 0.041(2) 0.0050(16) 0.0055(19) 0.0004(16)
C10 0.043(3) 0.041(2) 0.041(2) 0.0072(17) -0.0009(19) 0.0051(19)
C11 0.046(3) 0.036(2) 0.047(2) 0.0135(17) 0.008(2) 0.0084(18)
C12 0.039(3) 0.042(2) 0.056(3) 0.0150(19) 0.016(2) -0.0043(18)
C13 0.036(3) 0.042(2) 0.047(2) 0.0059(17) 0.007(2) -0.0034(18)
C14 0.023(2) 0.0323(18) 0.039(2) -0.0023(15) 0.0029(17) 0.0003(15)
C15 0.033(3) 0.0309(19) 0.053(2) -0.0045(17) -0.004(2) 0.0038(17)
C16 0.041(3) 0.038(2) 0.058(3) -0.0149(19) 0.006(2) -0.0002(18)
C17 0.050(3) 0.061(3) 0.041(2) -0.014(2) 0.004(2) -0.007(2)
C18 0.058(3) 0.059(3) 0.039(2) 0.0077(19) -0.003(2) -0.009(2)
C19 0.046(3) 0.042(2) 0.040(2) 0.0035(17) 0.000(2) -0.0074(19)
C20 0.029(2) 0.0288(16) 0.0203(16) -0.0005(12) 0.0019(15) 0.0040(14)
C21 0.040(3) 0.0299(18) 0.0322(19) 0.0019(14) 0.0068(18) 0.0108(16)
C22 0.028(2) 0.043(2) 0.039(2) -0.0003(16) 0.0024(18) 0.0086(17)
C23 0.024(2) 0.0289(17) 0.0354(18) -0.0015(14) 0.0013(16) -0.0008(15)
C24 0.036(2) 0.0373(19) 0.0290(18) -0.0043(15) -0.0019(17) 0.0080(17)
C25 0.064(3) 0.043(2) 0.034(2) 0.0071(17) -0.004(2) -0.004(2)
C26 0.092(5) 0.049(3) 0.039(2) 0.0104(19) -0.005(3) 0.002(3)
C27 0.087(5) 0.067(3) 0.041(3) 0.004(2) -0.009(3) 0.029(3)
C28 0.054(4) 0.096(4) 0.059(3) 0.004(3) -0.025(3) 0.014(3)
C29 0.050(3) 0.064(3) 0.059(3) 0.008(2) -0.009(3) 0.002(2)
C30 0.042(3) 0.0283(17) 0.0281(18) -0.0016(14) 0.0033(17) 0.0029(16)
C31 0.046(3) 0.0350(19) 0.0298(19) -0.0002(15) 0.0040(18) -0.0006(17)
C32 0.049(3) 0.045(2) 0.0310(19) -0.0125(16) 0.0047(19) 0.0020(19)
C33 0.057(3) 0.033(2) 0.049(2) -0.0052(17) 0.012(2) 0.0039(19)
C34 0.092(4) 0.035(2) 0.041(2) 0.0061(17) 0.013(3) 0.014(2)
C35 0.083(4) 0.039(2) 0.029(2) 0.0020(16) 0.013(2) 0.012(2)
C36 0.051(3) 0.0319(19) 0.038(2) -0.0055(15) 0.015(2) -0.0088(17)

loop_
_atom_type_symbol
_atom_type_description
_atom_type_scat_dispersion_real
_atom_type_scat_dispersion_imag
_atom_type_scat_source
C C 0.0033 0.0016 'International Tables Vol C Tables 4.2.6.8 and 6.1.1.4'
H H 0.0000 0.0000 'International Tables Vol C Tables 4.2.6.8 and 6.1.1.4'
F F 0.0171 0.0103 'International Tables Vol C Tables 4.2.6.8 and 6.1.1.4'
P P 0.1023 0.0942 'International Tables Vol C Tables 4.2.6.8 and 6.1.1.4'
S S 0.1246 0.1234 'International Tables Vol C Tables 4.2.6.8 and 6.1.1.4'
Ni Ni 0.3393 1.1124 'International Tables Vol C Tables 4.2.6.8 and 6.1.1.4'

loop_
_geom_angle_atom_site_label_1
_geom_angle_atom_site_label_2
_geom_angle_atom_site_label_3
_geom_angle
C23 Ni1 C20 87.72(13)
C23 Ni1 P1 90.97(10)
C20 Ni1 P1 177.73(11)
C23 Ni1 S1 177.30(12)
C20 Ni1 S1 92.72(10)
P1 Ni1 S1 88.50(3)
C1 S1 Ni1 106.92(11)
C6 P1 C8 104.16(16)
C6 P1 C14 102.96(16)
C8 P1 C14 110.26(17)
C6 P1 Ni1 108.62(11)
C8 P1 Ni1 113.94(11)
C14 P1 Ni1 115.64(12)
C36 P2 C24 108.1(2)
C36 P2 C30 104.03(16)
C24 P2 C30 108.99(16)
C36 P2 C20 108.91(16)
C24 P2 C20 112.84(17)
C30 P2 C20 113.50(17)
C2 C1 C6 118.1(3)
C2 C1 S1 121.5(3)
C6 C1 S1 120.4(3)
C3 C2 C1 120.3(3)
C2 C3 C4 122.2(3)
C3 C4 C5 117.8(3)
C3 C4 C7 120.8(3)
C5 C4 C7 121.5(3)
C4 C5 C6 120.9(3)
C5 C6 C1 120.8(3)
C5 C6 P1 125.0(3)
C1 C6 P1 114.2(2)
C9 C8 C13 119.7(3)
C9 C8 P1 116.0(3)
C13 C8 P1 123.9(3)
C10 C9 C8 120.5(4)
C9 C10 C11 119.8(4)
C12 C11 C10 120.0(4)
C11 C12 C13 120.9(4)
C8 C13 C12 119.0(4)
C19 C14 C15 118.7(4)
C19 C14 P1 117.0(3)
C15 C14 P1 124.0(3)
C16 C15 C14 120.4(4)
C15 C16 C17 120.2(4)
C18 C17 C16 119.7(4)
C17 C18 C19 120.3(4)
C18 C19 C14 120.6(4)
F1 C20 C21 105.7(3)
F1 C20 P2 103.9(2)
C21 C20 P2 110.8(2)
F1 C20 Ni1 108.87(18)
C21 C20 Ni1 107.8(2)
P2 C20 Ni1 119.02(18)
F2 C21 F3 106.5(2)
F2 C21 C22 110.4(3)
F3 C21 C22 107.2(3)
F2 C21 C20 114.3(3)
F3 C21 C20 108.0(3)
C22 C21 C20 110.2(3)
F4 C22 F5 107.2(3)
F4 C22 C23 108.9(3)
F5 C22 C23 114.8(3)
F4 C22 C21 108.0(3)
F5 C22 C21 110.8(3)
C23 C22 C21 107.1(3)
F7 C23 F6 102.7(2)
F7 C23 C22 106.8(3)
F6 C23 C22 105.7(3)
F7 C23 Ni1 114.0(3)
F6 C23 Ni1 118.2(2)
C22 C23 Ni1 108.6(2)
C29 C24 C25 119.3(4)
C29 C24 P2 118.4(3)
C25 C24 P2 122.3(3)
C24 C25 C26 119.9(5)
C27 C26 C25 119.3(5)
C28 C27 C26 121.3(5)
C27 C28 C29 119.2(5)
C24 C29 C28 120.9(5)
C31 C30 C35 119.0(3)
C31 C30 P2 122.3(3)
C35 C30 P2 118.6(3)
C32 C31 C30 120.5(3)
C33 C32 C31 120.2(3)
C32 C33 C34 120.0(3)
C33 C34 C35 120.4(4)
C34 C35 C30 120.0(3)

loop_
_geom_bond_atom_site_label_1
_geom_bond_atom_site_label_2
_geom_bond_distance
Ni1 C23 1.926(3)
Ni1 C20 2.016(3)
Ni1 P1 2.1608(9)
Ni1 S1 2.1929(10)
S1 C1 1.758(3)
P1 C6 1.816(3)
P1 C8 1.825(3)
P1 C14 1.834(4)
P2 C36 1.793(3)
P2 C24 1.802(4)
P2 C30 1.811(3)
P2 C20 1.849(4)
F1 C20 1.422(3)
F2 C21 1.355(4)
F3 C21 1.377(4)
F4 C22 1.355(4)
F5 C22 1.364(4)
F6 C23 1.401(4)
F7 C23 1.392(4)
C1 C2 1.398(5)
C1 C6 1.398(5)
C2 C3 1.382(5)
C3 C4 1.389(5)
C4 C5 1.389(5)
C4 C7 1.515(5)
C5 C6 1.398(4)
C8 C9 1.388(5)
C8 C13 1.391(5)
C9 C10 1.383(5)
C10 C11 1.387(6)
C11 C12 1.365(6)
C12 C13 1.401(5)
C14 C19 1.391(5)
C14 C15 1.394(5)
C15 C16 1.386(6)
C16 C17 1.387(6)
C17 C18 1.379(6)
C18 C19 1.384(6)
C20 C21 1.536(5)
C21 C22 1.526(5)
C22 C23 1.524(5)
C24 C29 1.375(6)
C24 C25 1.385(5)
C25 C26 1.395(6)
C26 C27 1.376(7)
C27 C28 1.361(7)
C28 C29 1.389(6)
C30 C31 1.387(5)
C30 C35 1.396(5)
C31 C32 1.385(5)
C32 C33 1.374(5)
C33 C34 1.380(5)
C34 C35 1.386(5)

loop_
_geom_torsion_atom_site_label_1
_geom_torsion_atom_site_label_2
_geom_torsion_atom_site_label_3
_geom_torsion_atom_site_label_4
_geom_torsion
Ni1 S1 C1 C2 -171.7(3)
Ni1 S1 C1 C6 7.2(3)
C6 C1 C2 C3 2.1(5)
S1 C1 C2 C3 -179.0(3)
C1 C2 C3 C4 -1.2(6)
C2 C3 C4 C5 -0.1(6)
C2 C3 C4 C7 -179.1(4)
C3 C4 C5 C6 0.5(6)
C7 C4 C5 C6 179.5(3)
C4 C5 C6 C1 0.4(6)
C4 C5 C6 P1 178.9(3)
C2 C1 C6 C5 -1.7(5)
S1 C1 C6 C5 179.4(3)
C2 C1 C6 P1 179.7(3)
S1 C1 C6 P1 0.7(4)
C8 P1 C6 C5 51.2(3)
C14 P1 C6 C5 -64.0(3)
Ni1 P1 C6 C5 172.9(3)
C8 P1 C6 C1 -130.3(3)
C14 P1 C6 C1 114.6(3)
Ni1 P1 C6 C1 -8.5(3)
C6 P1 C8 C9 51.1(3)
C14 P1 C8 C9 161.0(2)
Ni1 P1 C8 C9 -67.1(3)
C6 P1 C8 C13 -136.2(3)
C14 P1 C8 C13 -26.3(3)
Ni1 P1 C8 C13 105.6(3)
C13 C8 C9 C10 1.2(5)
P1 C8 C9 C10 174.2(3)
C8 C9 C10 C11 0.4(5)
C9 C10 C11 C12 -1.4(6)
C10 C11 C12 C13 0.7(6)
C9 C8 C13 C12 -1.8(5)
P1 C8 C13 C12 -174.2(3)
C11 C12 C13 C8 0.9(6)
C6 P1 C14 C19 -97.5(3)
C8 P1 C14 C19 151.9(3)
Ni1 P1 C14 C19 20.8(3)
C6 P1 C14 C15 75.5(3)
C8 P1 C14 C15 -35.2(3)
Ni1 P1 C14 C15 -166.2(3)
C19 C14 C15 C16 0.0(5)
P1 C14 C15 C16 -172.8(3)
C14 C15 C16 C17 1.1(6)
C15 C16 C17 C18 -0.4(6)
C16 C17 C18 C19 -1.5(7)
C17 C18 C19 C14 2.7(6)
C15 C14 C19 C18 -1.9(6)
P1 C14 C19 C18 171.4(3)
C36 P2 C20 F1 -36.5(2)
C24 P2 C20 F1 -156.53(18)
C30 P2 C20 F1 78.9(2)
C36 P2 C20 C21 -149.5(2)
C24 P2 C20 C21 90.4(2)
C30 P2 C20 C21 -34.2(3)
C36 P2 C20 Ni1 84.7(2)
C24 P2 C20 Ni1 -35.3(2)
C30 P2 C20 Ni1 -159.96(15)
F1 C20 C21 F2 -33.0(4)
P2 C20 C21 F2 78.8(3)
Ni1 C20 C21 F2 -149.3(3)
F1 C20 C21 F3 -151.3(2)
P2 C20 C21 F3 -39.4(3)
Ni1 C20 C21 F3 92.4(3)
F1 C20 C21 C22 91.9(3)
P2 C20 C21 C22 -156.2(2)
Ni1 C20 C21 C22 -24.4(3)
F2 C21 C22 F4 54.5(3)
F3 C21 C22 F4 170.0(3)
C20 C21 C22 F4 -72.7(4)
F2 C21 C22 F5 -62.6(4)
F3 C21 C22 F5 53.0(4)
C20 C21 C22 F5 170.2(3)
F2 C21 C22 C23 171.5(2)
F3 C21 C22 C23 -72.9(3)
C20 C21 C22 C23 44.4(4)
F4 C22 C23 F7 -164.1(3)
F5 C22 C23 F7 -44.0(4)
C21 C22 C23 F7 79.4(3)
F4 C22 C23 F6 -55.2(3)
F5 C22 C23 F6 64.9(4)
C21 C22 C23 F6 -171.7(2)
F4 C22 C23 Ni1 72.5(3)
F5 C22 C23 Ni1 -167.4(3)
C21 C22 C23 Ni1 -44.0(3)
C36 P2 C24 C29 41.2(3)
C30 P2 C24 C29 -71.2(3)
C20 P2 C24 C29 161.7(3)
C36 P2 C24 C25 -138.9(3)
C30 P2 C24 C25 108.6(3)
C20 P2 C24 C25 -18.4(3)
C29 C24 C25 C26 -0.2(6)
P2 C24 C25 C26 179.9(3)
C24 C25 C26 C27 -1.7(6)
C25 C26 C27 C28 1.8(7)
C26 C27 C28 C29 -0.2(8)
C25 C24 C29 C28 1.9(6)
P2 C24 C29 C28 -178.2(3)
C27 C28 C29 C24 -1.8(7)
C36 P2 C30 C31 -123.4(3)
C24 P2 C30 C31 -8.3(4)
C20 P2 C30 C31 118.4(3)
C36 P2 C30 C35 53.7(4)
C24 P2 C30 C35 168.8(3)
C20 P2 C30 C35 -64.5(4)
C35 C30 C31 C32 -0.1(6)
P2 C30 C31 C32 176.9(3)
C30 C31 C32 C33 0.3(6)
C31 C32 C33 C34 -0.3(7)
C32 C33 C34 C35 0.2(7)
C33 C34 C35 C30 -0.1(7)
C31 C30 C35 C34 0.0(7)
P2 C30 C35 C34 -177.1(4)
